data_7230436
loop_
_publ_author_name
'Seiler, Vanessa Kristina'
'Callebaut, Kevin'
'Robeyns, Koen'
'Tumanov, Nikolay'
'Wouters, Johan'
'Champagne, Beno\^it'
'Leyssens, Tom'

_publ_section_title
;
 Acidochromic spiropyran--merocyanine stabilisation in the solid state
;
_journal_issue 24
_journal_name_full CrystEngComm
_journal_page_first 3318
_journal_paper_doi 10.1039/C8CE00291F
_journal_volume 20
_journal_year 2018
_chemical_formula_moiety 'C19 H19 N2 O3, N O3'
_chemical_formula_sum 'C19 H19 N3 O6'
_chemical_formula_weight 385.37
_space_group_crystal_system triclinic
_space_group_IT_number 2
_space_group_name_Hall '-P 1'
_space_group_name_H-M_alt 'P -1'
_symmetry_space_group_name_Hall '-P 1'
_symmetry_space_group_name_H-M 'P -1'
_atom_sites_solution_hydrogens geom
_audit_creation_method SHELXL-2014/7
_audit_update_record
;
2018-02-15 deposited with the CCDC.
2018-04-06 downloaded from the CCDC.
;
_cell_angle_alpha 80.825(14)
_cell_angle_beta 89.00(2)
_cell_angle_gamma 88.089(18)
_cell_formula_units_Z 2
_cell_length_a 7.227(3)
_cell_length_b 10.0542(10)
_cell_length_c 12.687(3)
_cell_measurement_reflns_used 1333
_cell_measurement_temperature 150(2)
_cell_measurement_theta_max 25.2420
_cell_measurement_theta_min 3.2350
_cell_volume 909.5(4)
_computing_cell_refinement
;
CrysAlisPro, Agilent Technologies,
Version 1.171.37.35 (release 13-08-2014 CrysAlis171 .NET)
(compiled Aug 13 2014,18:06:01)
;
_computing_data_collection MAR
_computing_data_reduction
;
CrysAlisPro, Agilent Technologies,
Version 1.171.37.35 (release 13-08-2014 CrysAlis171 .NET)
(compiled Aug 13 2014,18:06:01)
;
_computing_molecular_graphics 'MERCURY (Macrae et al., 2008)'
_computing_publication_material
;

'MERCURY (Macrae et al., 2008), Platon (Spek, 2009)'



;
_computing_structure_refinement 'SHELXL-2014/7 (Sheldrick, 2014)'
_computing_structure_solution 'SHELXT (Sheldrick, 2015)'
_diffrn_ambient_temperature 150(2)
_diffrn_measured_fraction_theta_full 0.940
_diffrn_measured_fraction_theta_max 0.939
_diffrn_measurement_device_type 'MAR345 image plate'
_diffrn_measurement_method '59 images, \D\F 2.5\% '
_diffrn_radiation_monochromator 'Xenocs Fox3D mirror'
_diffrn_radiation_type MoK\a
_diffrn_radiation_wavelength 0.71073
_diffrn_reflns_av_unetI/netI 0.1246
_diffrn_reflns_Laue_measured_fraction_full 0.940
_diffrn_reflns_Laue_measured_fraction_max 0.939
_diffrn_reflns_limit_h_max 8
_diffrn_reflns_limit_h_min -8
_diffrn_reflns_limit_k_max 10
_diffrn_reflns_limit_k_min -12
_diffrn_reflns_limit_l_max 15
_diffrn_reflns_limit_l_min -15
_diffrn_reflns_number 5621
_diffrn_reflns_point_group_measured_fraction_full 0.940
_diffrn_reflns_point_group_measured_fraction_max 0.939
_diffrn_reflns_theta_full 25.242
_diffrn_reflns_theta_max 25.245
_diffrn_reflns_theta_min 3.253
_diffrn_source 'Rigaku UltraX 18 rotating anode'
_exptl_absorpt_coefficient_mu 0.106
_exptl_absorpt_correction_T_max 1.00000
_exptl_absorpt_correction_T_min 0.96398
_exptl_absorpt_correction_type multi-scan
_exptl_absorpt_process_details
;
CrysAlisPro, Agilent Technologies,
Version 1.171.37.35 (release 13-08-2014 CrysAlis171 .NET)
(compiled Aug 13 2014,18:06:01)
Empirical absorption correction using spherical harmonics,
 implemented in SCALE3 ABSPACK scaling algorithm.
;
_exptl_crystal_colour orange
_exptl_crystal_density_diffrn 1.407
_exptl_crystal_description block
_exptl_crystal_F_000 404
_exptl_crystal_recrystallization_method 'Re-crystallisation from solvent: Acetone'
_exptl_crystal_size_max 0.12
_exptl_crystal_size_mid 0.10
_exptl_crystal_size_min 0.08
_refine_diff_density_max 0.271
_refine_diff_density_min -0.281
_refine_diff_density_rms 0.063
_refine_ls_extinction_method none
_refine_ls_goodness_of_fit_ref 1.046
_refine_ls_hydrogen_treatment constr
_refine_ls_matrix_type full
_refine_ls_number_parameters 258
_refine_ls_number_reflns 5621
_refine_ls_number_restraints 0
_refine_ls_restrained_S_all 1.046
_refine_ls_R_factor_all 0.1250
_refine_ls_R_factor_gt 0.0646
_refine_ls_shift/su_max 0.000
_refine_ls_shift/su_mean 0.000
_refine_ls_structure_factor_coef Fsqd
_refine_ls_weighting_details 'w=1/[\s^2^(Fo^2^)+(0.0535P)^2^] where P=(Fo^2^+2Fc^2^)/3'
_refine_ls_weighting_scheme calc
_refine_ls_wR_factor_gt 0.1281
_refine_ls_wR_factor_ref 0.1370
_reflns_Friedel_coverage 0.000
_reflns_number_gt 2963
_reflns_number_total 5621
_reflns_threshold_expression 'I > 2\s(I)'
_cod_data_source_file c8ce00291f2.cif
_cod_data_source_block vs_kc_spno2_hno3
_cod_depositor_comments 'Adding full bibliography for 7230424--7230439.cif.'
_cod_original_cell_volume 909.6(4)
_cod_database_code 7230436
_shelx_shelxl_version_number 2014/7
_shelx_space_group_comment
;
The symmetry employed for this shelxl refinement is uniquely defined
by the following loop, which should always be used as a source of
symmetry information in preference to the above space-group names.
They are only intended as comments.
;

loop_
_space_group_symop_operation_xyz
'x, y, z'
'-x, -y, -z'

loop_
_atom_site_label
_atom_site_type_symbol
_atom_site_fract_x
_atom_site_fract_y
_atom_site_fract_z
_atom_site_U_iso_or_equiv
_atom_site_adp_type
_atom_site_occupancy
_atom_site_site_symmetry_order
_atom_site_calc_flag
_atom_site_refinement_flags_posn
_atom_site_refinement_flags_adp
O1 O 0.3964(4) 0.3225(2) 0.68186(19) 0.0292(7) Uani 1 1 d . .
H1 H 0.4431 0.2464 0.6757 0.044 Uiso 1 1 calc R U
C3 C 0.3204(5) 0.3139(3) 0.4997(3) 0.0247(10) Uani 1 1 d . .
H3 H 0.3556 0.2211 0.5071 0.030 Uiso 1 1 calc R U
C4 C 0.2600(5) 0.3810(3) 0.4030(3) 0.0237(9) Uani 1 1 d . .
H4 H 0.2560 0.3353 0.3431 0.028 Uiso 1 1 calc R U
C5 C 0.2048(5) 0.5159(3) 0.3932(3) 0.0212(9) Uani 1 1 d . .
C6 C 0.2099(5) 0.5846(3) 0.4788(3) 0.0221(9) Uani 1 1 d . .
H6 H 0.1727 0.6771 0.4702 0.026 Uiso 1 1 calc R U
C7 C 0.2696(5) 0.5188(3) 0.5776(3) 0.0199(9) Uani 1 1 d . .
C8 C 0.2752(5) 0.5857(3) 0.6709(3) 0.0233(9) Uani 1 1 d . .
H8 H 0.3164 0.5331 0.7357 0.028 Uiso 1 1 calc R U
C9 C 0.2272(5) 0.7155(3) 0.6736(3) 0.0240(9) Uani 1 1 d . .
H9 H 0.1849 0.7684 0.6093 0.029 Uiso 1 1 calc R U
C2 C 0.3301(5) 0.3821(3) 0.5873(3) 0.0215(9) Uani 1 1 d . .
C10 C 0.2350(5) 0.7796(3) 0.7659(3) 0.0192(9) Uani 1 1 d . .
C11 C 0.2961(5) 0.7205(3) 0.8780(3) 0.0209(9) Uani 1 1 d . .
C12 C 0.1653(6) 0.6091(3) 0.9286(3) 0.0298(10) Uani 1 1 d . .
H00D H 0.1909 0.5853 1.0050 0.045 Uiso 1 1 calc R U
H00H H 0.1854 0.5293 0.8940 0.045 Uiso 1 1 calc R U
H00I H 0.0365 0.6418 0.9191 0.045 Uiso 1 1 calc R U
C13 C 0.4998(5) 0.6682(3) 0.8809(3) 0.0280(10) Uani 1 1 d . .
H00A H 0.5778 0.7371 0.8409 0.042 Uiso 1 1 calc R U
H00B H 0.5099 0.5860 0.8485 0.042 Uiso 1 1 calc R U
H00C H 0.5407 0.6482 0.9551 0.042 Uiso 1 1 calc R U
C14 C 0.2747(5) 0.8431(3) 0.9334(3) 0.0218(9) Uani 1 1 d . .
C15 C 0.3081(5) 0.8591(3) 1.0375(3) 0.0273(10) Uani 1 1 d . .
H15 H 0.3509 0.7853 1.0885 0.033 Uiso 1 1 calc R U
C16 C 0.2775(5) 0.9859(4) 1.0654(3) 0.0292(10) Uani 1 1 d . .
H16 H 0.3011 0.9993 1.1363 0.035 Uiso 1 1 calc R U
C17 C 0.2134(5) 1.0928(4) 0.9922(3) 0.0283(10) Uani 1 1 d . .
H17 H 0.1942 1.1784 1.0138 0.034 Uiso 1 1 calc R U
C18 C 0.1761(5) 1.0789(4) 0.8877(3) 0.0275(10) Uani 1 1 d . .
H18 H 0.1301 1.1519 0.8371 0.033 Uiso 1 1 calc R U
C19 C 0.2106(5) 0.9511(3) 0.8620(3) 0.0220(9) Uani 1 1 d . .
N20 N 0.1857(4) 0.9083(3) 0.7616(2) 0.0218(8) Uani 1 1 d . .
C21 C 0.1122(6) 0.9976(4) 0.6669(3) 0.0324(11) Uani 1 1 d . .
H00P H 0.2007 0.9991 0.6073 0.049 Uiso 1 1 calc R U
H00Q H 0.0930 1.0891 0.6834 0.049 Uiso 1 1 calc R U
H00R H -0.0059 0.9641 0.6470 0.049 Uiso 1 1 calc R U
N22 N 0.1454(4) 0.5882(3) 0.2907(2) 0.0276(8) Uani 1 1 d . .
O23 O 0.1528(4) 0.5288(2) 0.2132(2) 0.0406(8) Uani 1 1 d . .
O24 O 0.0907(4) 0.7057(3) 0.2846(2) 0.0444(9) Uani 1 1 d . .
N31 N 0.6242(4) 0.0218(3) 0.6390(3) 0.0250(8) Uani 1 1 d . .
O32 O 0.5102(4) 0.0728(2) 0.6992(2) 0.0336(8) Uani 1 1 d . .
O33 O 0.6784(4) -0.0973(2) 0.6668(2) 0.0446(9) Uani 1 1 d . .
O34 O 0.6800(4) 0.0889(3) 0.5550(2) 0.0438(8) Uani 1 1 d . .

loop_
_atom_site_aniso_label
_atom_site_aniso_U_11
_atom_site_aniso_U_22
_atom_site_aniso_U_33
_atom_site_aniso_U_23
_atom_site_aniso_U_13
_atom_site_aniso_U_12
O1 0.0425(19) 0.0245(13) 0.0205(16) -0.0043(11) -0.0070(13) 0.0071(12)
C3 0.027(3) 0.025(2) 0.024(2) -0.0066(17) 0.0005(19) 0.0004(17)
C4 0.026(2) 0.028(2) 0.018(2) -0.0086(16) 0.0016(18) -0.0035(17)
C5 0.020(2) 0.027(2) 0.016(2) -0.0020(16) -0.0017(17) -0.0007(16)
C6 0.020(2) 0.0264(19) 0.020(2) -0.0063(16) 0.0034(18) -0.0007(16)
C7 0.019(2) 0.024(2) 0.018(2) -0.0053(16) 0.0020(18) -0.0038(16)
C8 0.022(2) 0.030(2) 0.017(2) 0.0020(16) -0.0021(18) -0.0013(17)
C9 0.029(3) 0.026(2) 0.016(2) -0.0017(16) -0.0010(18) -0.0014(17)
C2 0.020(2) 0.027(2) 0.018(2) -0.0026(17) 0.0015(18) -0.0031(16)
C10 0.015(2) 0.0233(19) 0.019(2) -0.0028(16) 0.0006(17) -0.0047(15)
C11 0.027(2) 0.0209(19) 0.015(2) -0.0018(15) 0.0004(18) -0.0018(16)
C12 0.038(3) 0.028(2) 0.023(2) -0.0028(16) -0.002(2) -0.0072(18)
C13 0.026(3) 0.034(2) 0.026(2) -0.0083(17) -0.0080(19) 0.0011(17)
C14 0.022(2) 0.028(2) 0.016(2) -0.0048(17) 0.0017(18) -0.0035(16)
C15 0.025(3) 0.034(2) 0.021(2) -0.0009(17) -0.0016(19) 0.0006(17)
C16 0.026(3) 0.042(2) 0.022(2) -0.0149(19) 0.0027(19) -0.0062(19)
C17 0.026(3) 0.033(2) 0.029(3) -0.0138(18) 0.002(2) -0.0042(17)
C18 0.021(2) 0.033(2) 0.028(2) -0.0066(18) -0.0006(19) 0.0010(17)
C19 0.016(2) 0.032(2) 0.020(2) -0.0109(17) 0.0009(18) -0.0014(16)
N20 0.024(2) 0.0221(16) 0.0202(19) -0.0044(13) -0.0025(15) 0.0001(13)
C21 0.041(3) 0.032(2) 0.023(2) 0.0006(17) -0.011(2) 0.0062(18)
N22 0.031(2) 0.0323(19) 0.020(2) -0.0052(15) -0.0049(16) 0.0010(15)
O23 0.061(2) 0.0443(17) 0.0191(16) -0.0121(14) -0.0093(15) 0.0046(15)
O24 0.067(2) 0.0335(17) 0.0320(18) -0.0060(12) -0.0128(16) 0.0197(14)
N31 0.029(2) 0.0221(18) 0.026(2) -0.0097(14) -0.0039(16) -0.0042(14)
O32 0.0367(19) 0.0343(15) 0.0284(17) -0.0031(12) 0.0080(14) 0.0061(13)
O33 0.061(2) 0.0258(16) 0.047(2) -0.0072(13) 0.0013(17) 0.0076(14)
O34 0.049(2) 0.0496(17) 0.0284(17) 0.0045(13) 0.0125(16) -0.0004(14)

loop_
_atom_type_symbol
_atom_type_description
_atom_type_scat_dispersion_real
_atom_type_scat_dispersion_imag
_atom_type_scat_source
C C 0.0033 0.0016 'International Tables Vol C Tables 4.2.6.8 and 6.1.1.4'
H H 0.0000 0.0000 'International Tables Vol C Tables 4.2.6.8 and 6.1.1.4'
N N 0.0061 0.0033 'International Tables Vol C Tables 4.2.6.8 and 6.1.1.4'
O O 0.0106 0.0060 'International Tables Vol C Tables 4.2.6.8 and 6.1.1.4'

loop_
_geom_angle_atom_site_label_1
_geom_angle_atom_site_label_2
_geom_angle_atom_site_label_3
_geom_angle
C2 O1 H1 109.5
C4 C3 C2 120.2(3)
C4 C3 H3 119.9
C2 C3 H3 119.9
C3 C4 C5 119.7(4)
C3 C4 H4 120.2
C5 C4 H4 120.2
C6 C5 C4 121.3(3)
C6 C5 N22 118.7(3)
C4 C5 N22 119.9(3)
C5 C6 C7 120.1(3)
C5 C6 H6 119.9
C7 C6 H6 119.9
C6 C7 C2 118.8(3)
C6 C7 C8 122.5(3)
C2 C7 C8 118.8(3)
C9 C8 C7 125.7(3)
C9 C8 H8 117.1
C7 C8 H8 117.1
C8 C9 C10 124.9(3)
C8 C9 H9 117.6
C10 C9 H9 117.6
O1 C2 C3 122.2(3)
O1 C2 C7 117.8(3)
C3 C2 C7 119.9(3)
N20 C10 C9 121.0(3)
N20 C10 C11 110.0(3)
C9 C10 C11 128.9(3)
C14 C11 C10 100.9(3)
C14 C11 C12 110.8(3)
C10 C11 C12 110.8(3)
C14 C11 C13 110.5(3)
C10 C11 C13 112.3(3)
C12 C11 C13 111.2(3)
C11 C12 H00D 109.5
C11 C12 H00H 109.5
H00D C12 H00H 109.5
C11 C12 H00I 109.5
H00D C12 H00I 109.5
H00H C12 H00I 109.5
C11 C13 H00A 109.5
C11 C13 H00B 109.5
H00A C13 H00B 109.5
C11 C13 H00C 109.5
H00A C13 H00C 109.5
H00B C13 H00C 109.5
C19 C14 C15 119.6(3)
C19 C14 C11 109.3(3)
C15 C14 C11 131.1(3)
C14 C15 C16 118.1(3)
C14 C15 H15 120.9
C16 C15 H15 120.9
C17 C16 C15 121.2(4)
C17 C16 H16 119.4
C15 C16 H16 119.4
C16 C17 C18 121.9(3)
C16 C17 H17 119.1
C18 C17 H17 119.1
C17 C18 C19 115.5(3)
C17 C18 H18 122.3
C19 C18 H18 122.3
C14 C19 C18 123.8(4)
C14 C19 N20 108.7(3)
C18 C19 N20 127.6(3)
C10 N20 C19 111.0(3)
C10 N20 C21 125.5(3)
C19 N20 C21 123.4(3)
N20 C21 H00P 109.5
N20 C21 H00Q 109.5
H00P C21 H00Q 109.5
N20 C21 H00R 109.5
H00P C21 H00R 109.5
H00Q C21 H00R 109.5
O24 N22 O23 122.6(3)
O24 N22 C5 118.9(3)
O23 N22 C5 118.4(3)
O34 N31 O33 121.2(3)
O34 N31 O32 120.6(3)
O33 N31 O32 118.3(3)

loop_
_geom_bond_atom_site_label_1
_geom_bond_atom_site_label_2
_geom_bond_distance
O1 C2 1.341(4)
O1 H1 0.8400
C3 C4 1.373(5)
C3 C2 1.400(5)
C3 H3 0.9500
C4 C5 1.387(4)
C4 H4 0.9500
C5 C6 1.378(5)
C5 N22 1.450(4)
C6 C7 1.389(5)
C6 H6 0.9500
C7 C2 1.415(4)
C7 C8 1.454(5)
C8 C9 1.344(4)
C8 H8 0.9500
C9 C10 1.427(5)
C9 H9 0.9500
C10 N20 1.323(4)
C10 C11 1.519(5)
C11 C14 1.516(5)
C11 C12 1.543(5)
C11 C13 1.546(5)
C12 H00D 0.9800
C12 H00H 0.9800
C12 H00I 0.9800
C13 H00A 0.9800
C13 H00B 0.9800
C13 H00C 0.9800
C14 C19 1.372(5)
C14 C15 1.382(5)
C15 C16 1.386(5)
C15 H15 0.9500
C16 C17 1.377(5)
C16 H16 0.9500
C17 C18 1.387(5)
C17 H17 0.9500
C18 C19 1.389(5)
C18 H18 0.9500
C19 N20 1.424(5)
N20 C21 1.477(4)
C21 H00P 0.9800
C21 H00Q 0.9800
C21 H00R 0.9800
N22 O24 1.224(3)
N22 O23 1.228(4)
N31 O34 1.236(3)
N31 O33 1.244(3)
N31 O32 1.265(3)

loop_
_geom_torsion_atom_site_label_1
_geom_torsion_atom_site_label_2
_geom_torsion_atom_site_label_3
_geom_torsion_atom_site_label_4
_geom_torsion
C2 C3 C4 C5 -1.4(6)
C3 C4 C5 C6 0.3(6)
C3 C4 C5 N22 178.4(4)
C4 C5 C6 C7 -0.6(6)
N22 C5 C6 C7 -178.8(3)
C5 C6 C7 C2 2.1(5)
C5 C6 C7 C8 -179.1(4)
C6 C7 C8 C9 -0.7(6)
C2 C7 C8 C9 178.2(4)
C7 C8 C9 C10 -179.5(4)
C4 C3 C2 O1 -176.8(4)
C4 C3 C2 C7 2.9(6)
C6 C7 C2 O1 176.5(3)
C8 C7 C2 O1 -2.4(5)
C6 C7 C2 C3 -3.2(5)
C8 C7 C2 C3 177.9(3)
C8 C9 C10 N20 179.7(4)
C8 C9 C10 C11 0.0(6)
N20 C10 C11 C14 -1.3(4)
C9 C10 C11 C14 178.5(4)
N20 C10 C11 C12 116.1(3)
C9 C10 C11 C12 -64.1(5)
N20 C10 C11 C13 -119.0(3)
C9 C10 C11 C13 60.9(5)
C10 C11 C14 C19 0.4(4)
C12 C11 C14 C19 -116.9(3)
C13 C11 C14 C19 119.4(3)
C10 C11 C14 C15 -179.7(4)
C12 C11 C14 C15 63.0(5)
C13 C11 C14 C15 -60.7(5)
C19 C14 C15 C16 -0.9(6)
C11 C14 C15 C16 179.2(4)
C14 C15 C16 C17 0.8(6)
C15 C16 C17 C18 0.2(6)
C16 C17 C18 C19 -1.0(6)
C15 C14 C19 C18 0.1(6)
C11 C14 C19 C18 180.0(3)
C15 C14 C19 N20 -179.4(3)
C11 C14 C19 N20 0.5(4)
C17 C18 C19 C14 0.8(6)
C17 C18 C19 N20 -179.8(4)
C9 C10 N20 C19 -178.1(3)
C11 C10 N20 C19 1.7(4)
C9 C10 N20 C21 2.6(6)
C11 C10 N20 C21 -177.6(3)
C14 C19 N20 C10 -1.4(4)
C18 C19 N20 C10 179.1(4)
C14 C19 N20 C21 177.9(3)
C18 C19 N20 C21 -1.5(6)
C6 C5 N22 O24 -4.5(5)
C4 C5 N22 O24 177.3(3)
C6 C5 N22 O23 175.3(3)
C4 C5 N22 O23 -2.9(5)
